data_4301609
loop_
_publ_author_name
'Zhiming Duan'
'Yan Zhang'
'Bin Zhang'
'Francis L. Pratt'

_publ_section_title
;
Two Homometallic Antiferromagnets Based on Oxalato-Bridged Honeycomb
Assemblies: (A)2[MII2(C2O4)3] (A = Ammonium Salt Derived from
Diethylenetriamine; MII= Fe2+, Co2+)
;
_journal_name_full 'Inorganic Chemistry'
_journal_page_first 2140
_journal_page_last 2146
_journal_paper_doi 10.1021/ic8021003
_journal_volume 48
_journal_year 2009
_chemical_formula_sum 'C18 H20 Fe2 N6 O14'
_chemical_formula_weight 656.10
_chemical_name_systematic C6H10N3O,FeC3O6
_space_group_IT_number 15
_symmetry_cell_setting monoclinic
_symmetry_space_group_name_Hall '-C 2yc'
_symmetry_space_group_name_H-M 'C 1 2/c 1'
_atom_sites_solution_hydrogens geom
_atom_sites_solution_primary direct
_atom_sites_solution_secondary difmap
_audit_creation_method SHELXL-97
_cell_angle_alpha 90.00
_cell_angle_beta 95.7670(10)
_cell_angle_gamma 90.00
_cell_formula_units_Z 4
_cell_length_a 17.2224(4)
_cell_length_b 9.3151(2)
_cell_length_c 15.1518(4)
_cell_measurement_reflns_used 9345
_cell_measurement_temperature 293(2)
_cell_measurement_theta_max 27.485
_cell_measurement_theta_min 3.395
_cell_volume 2418.48(10)
_computing_cell_refinement 'HKL Scalepack (Otwinowski & Minor 1997)'
_computing_data_collection 'Denzo(Otwinowski & Minor 1997)'
_computing_data_reduction 'Denzo and Scalepak (Otwinowski & Minor, 1997)'
_computing_molecular_graphics 'XP (Bruker, 1998)'
_computing_publication_material 'SHELXL-97 (Sheldrick, 1997)'
_computing_structure_refinement 'SHELXL-97 (Sheldrick, 1997)'
_computing_structure_solution 'SHELXS-97 (Sheldrick, 1990)'
_diffrn_ambient_temperature 293(2)
_diffrn_measured_fraction_theta_full 0.997
_diffrn_measured_fraction_theta_max 0.997
_diffrn_measurement_device_type 'Nonius Kappa-CCD'
_diffrn_measurement_method CCD
_diffrn_radiation_monochromator graphite
_diffrn_radiation_source 'fine-focus sealed tube'
_diffrn_radiation_type MoK\a
_diffrn_radiation_wavelength 0.71073
_diffrn_reflns_av_R_equivalents 0.0633
_diffrn_reflns_av_sigmaI/netI 0.0524
_diffrn_reflns_limit_h_max 22
_diffrn_reflns_limit_h_min -22
_diffrn_reflns_limit_k_max 12
_diffrn_reflns_limit_k_min -12
_diffrn_reflns_limit_l_max 19
_diffrn_reflns_limit_l_min -19
_diffrn_reflns_number 21408
_diffrn_reflns_theta_full 27.51
_diffrn_reflns_theta_max 27.51
_diffrn_reflns_theta_min 3.59
_exptl_absorpt_coefficient_mu 1.285
_exptl_absorpt_correction_T_max 0.922
_exptl_absorpt_correction_T_min 0.839
_exptl_absorpt_correction_type multi-scan
_exptl_crystal_colour 'reddish orange'
_exptl_crystal_density_diffrn 1.802
_exptl_crystal_density_method 'not measured'
_exptl_crystal_description block
_exptl_crystal_F_000 1336
_exptl_crystal_size_max 0.16
_exptl_crystal_size_mid 0.08
_exptl_crystal_size_min 0.07
_refine_diff_density_max 0.250
_refine_diff_density_min -0.265
_refine_diff_density_rms 0.055
_refine_ls_extinction_method none
_refine_ls_goodness_of_fit_ref 0.913
_refine_ls_hydrogen_treatment mixed
_refine_ls_matrix_type full
_refine_ls_number_parameters 221
_refine_ls_number_reflns 2784
_refine_ls_number_restraints 0
_refine_ls_restrained_S_all 0.913
_refine_ls_R_factor_all 0.0694
_refine_ls_R_factor_gt 0.0299
_refine_ls_shift/su_max 0.000
_refine_ls_shift/su_mean 0.000
_refine_ls_structure_factor_coef Fsqd
_refine_ls_weighting_details 'calc w=1/[\s^2^(Fo^2^)+(0.0360P)^2^+0.0000P] where P=(Fo^2^+2Fc^2^)/3'
_refine_ls_weighting_scheme calc
_refine_ls_wR_factor_gt 0.0623
_refine_ls_wR_factor_ref 0.0700
_reflns_number_gt 1706
_reflns_number_total 2784
_reflns_threshold_expression >2sigma(I)
_cod_data_source_file ic8021003_si_002.cif
_cod_data_source_block Fe
_cod_original_sg_symbol_H-M 'C 2/c'
_cod_database_code 4301609

loop_
_symmetry_equiv_pos_as_xyz
'x, y, z'
'-x, y, -z+1/2'
'x+1/2, y+1/2, z'
'-x+1/2, y+1/2, -z+1/2'
'-x, -y, -z'
'x, -y, z-1/2'
'-x+1/2, -y+1/2, -z'
'x+1/2, -y+1/2, z-1/2'

loop_
_atom_site_label
_atom_site_type_symbol
_atom_site_fract_x
_atom_site_fract_y
_atom_site_fract_z
_atom_site_U_iso_or_equiv
_atom_site_adp_type
_atom_site_occupancy
_atom_site_symmetry_multiplicity
_atom_site_calc_flag
_atom_site_refinement_flags
_atom_site_disorder_assembly
_atom_site_disorder_group
Fe1 Fe 0.089776(15) 0.24971(3) 0.001550(19) 0.03618(11) Uani 1 1 d . . .
O1 O 0.17795(7) 0.32564(16) -0.07461(9) 0.0404(3) Uani 1 1 d . . .
O2 O 0.06190(8) 0.06069(16) -0.07554(9) 0.0433(4) Uani 1 1 d . . .
O3 O 0.01043(8) 0.13814(16) 0.07768(9) 0.0446(4) Uani 1 1 d . . .
O4 O 0.19270(7) 0.17698(17) 0.07730(9) 0.0416(4) Uani 1 1 d . . .
O5 O -0.00180(8) 0.36185(16) -0.07733(9) 0.0440(4) Uani 1 1 d . . .
O6 O 0.07339(7) 0.43873(16) 0.07776(9) 0.0432(4) Uani 1 1 d . . .
O7 O 0.25204(8) 0.51666(18) 0.13156(10) 0.0522(4) Uani 1 1 d . . .
N1 N 0.35182(10) 0.4213(2) 0.22373(13) 0.0425(5) Uani 1 1 d . . .
N2 N 0.24615(9) 0.34357(19) 0.33849(11) 0.0395(4) Uani 1 1 d . . .
N3 N 0.14718(10) 0.4119(2) 0.24697(13) 0.0425(5) Uani 1 1 d . . .
C1 C 0.01463(10) -0.0233(2) -0.04404(13) 0.0337(5) Uani 1 1 d . . .
C2 C -0.02152(10) 0.4769(2) -0.04475(13) 0.0333(5) Uani 1 1 d . . .
C3 C 0.24583(12) 0.2933(2) -0.04378(13) 0.0342(5) Uani 1 1 d . . .
C4 C 0.27756(11) 0.4511(2) 0.19840(14) 0.0374(5) Uani 1 1 d . . .
C5 C 0.37536(13) 0.3158(3) 0.29285(15) 0.0458(6) Uani 1 1 d . . .
C6 C 0.32836(13) 0.3332(3) 0.37110(15) 0.0460(6) Uani 1 1 d . . .
C7 C 0.17848(14) 0.3230(3) 0.38986(17) 0.0498(6) Uani 1 1 d . . .
C8 C 0.11006(16) 0.3463(4) 0.3197(2) 0.0636(8) Uani 1 1 d . . .
C9 C 0.22253(12) 0.4000(2) 0.26180(13) 0.0341(5) Uani 1 1 d . . .
H1 H 0.3823(13) 0.433(3) 0.1868(16) 0.057(8) Uiso 1 1 d . . .
H2 H 0.4312(13) 0.334(2) 0.3093(13) 0.055(6) Uiso 1 1 d . . .
H3 H 0.3660(13) 0.216(3) 0.2696(15) 0.052(7) Uiso 1 1 d . . .
H4 H 0.3383(13) 0.247(3) 0.4073(16) 0.055(7) Uiso 1 1 d . . .
H5 H 0.3430(11) 0.418(2) 0.4033(13) 0.045(6) Uiso 1 1 d . . .
H6 H 0.1806(14) 0.234(3) 0.4128(16) 0.057(8) Uiso 1 1 d . . .
H7 H 0.1832(12) 0.391(3) 0.4417(15) 0.060(7) Uiso 1 1 d . . .
H8 H 0.080(2) 0.264(3) 0.296(2) 0.097(12) Uiso 1 1 d . . .
H9 H 0.0755(18) 0.407(4) 0.337(2) 0.100(11) Uiso 1 1 d . . .
H10 H 0.1245(13) 0.428(2) 0.1968(15) 0.049(7) Uiso 1 1 d . . .

loop_
_atom_site_aniso_label
_atom_site_aniso_U_11
_atom_site_aniso_U_22
_atom_site_aniso_U_33
_atom_site_aniso_U_23
_atom_site_aniso_U_13
_atom_site_aniso_U_12
Fe1 0.02734(16) 0.03388(19) 0.0477(2) -0.00055(15) 0.00571(12) -0.00076(13)
O1 0.0306(8) 0.0413(9) 0.0487(8) 0.0087(7) 0.0006(6) 0.0009(7)
O2 0.0444(8) 0.0413(10) 0.0476(9) -0.0045(7) 0.0216(7) -0.0076(7)
O3 0.0468(8) 0.0409(10) 0.0488(9) -0.0110(8) 0.0179(7) -0.0093(7)
O4 0.0325(7) 0.0441(10) 0.0495(9) 0.0120(7) 0.0105(6) 0.0003(7)
O5 0.0402(8) 0.0408(10) 0.0487(9) -0.0101(8) -0.0065(6) 0.0049(7)
O6 0.0389(8) 0.0426(10) 0.0451(8) -0.0049(7) -0.0100(6) 0.0086(7)
O7 0.0509(8) 0.0570(11) 0.0490(9) 0.0226(8) 0.0068(7) 0.0016(8)
N1 0.0370(11) 0.0494(13) 0.0423(11) 0.0066(10) 0.0096(9) 0.0004(9)
N2 0.0402(9) 0.0455(12) 0.0337(9) 0.0079(9) 0.0074(8) 0.0043(8)
N3 0.0373(11) 0.0503(13) 0.0401(11) 0.0053(10) 0.0048(9) 0.0030(9)
C1 0.0263(10) 0.0344(13) 0.0411(12) 0.0014(10) 0.0071(9) 0.0029(9)
C2 0.0271(10) 0.0361(13) 0.0366(11) 0.0012(10) 0.0018(8) -0.0037(9)
C3 0.0332(11) 0.0298(12) 0.0397(11) 0.0001(9) 0.0046(9) -0.0027(9)
C4 0.0405(12) 0.0328(13) 0.0389(12) 0.0005(10) 0.0038(9) -0.0017(10)
C5 0.0406(14) 0.0484(16) 0.0473(14) 0.0047(13) -0.0005(10) 0.0059(12)
C6 0.0493(14) 0.0492(17) 0.0379(13) 0.0029(13) -0.0035(10) 0.0047(13)
C7 0.0604(15) 0.0467(18) 0.0458(15) 0.0087(14) 0.0227(12) 0.0071(14)
C8 0.0488(15) 0.080(2) 0.0661(18) 0.0187(17) 0.0263(14) 0.0107(16)
C9 0.0389(12) 0.0297(12) 0.0339(11) 0.0002(10) 0.0046(9) -0.0002(9)

loop_
_atom_type_symbol
_atom_type_description
_atom_type_scat_dispersion_real
_atom_type_scat_dispersion_imag
_atom_type_scat_source
C C 0.0033 0.0016 'International Tables Vol C Tables 4.2.6.8 and 6.1.1.4'
H H 0.0000 0.0000 'International Tables Vol C Tables 4.2.6.8 and 6.1.1.4'
N N 0.0061 0.0033 'International Tables Vol C Tables 4.2.6.8 and 6.1.1.4'
O O 0.0106 0.0060 'International Tables Vol C Tables 4.2.6.8 and 6.1.1.4'
Fe Fe 0.3463 0.8444 'International Tables Vol C Tables 4.2.6.8 and 6.1.1.4'

loop_
_geom_angle_atom_site_label_1
_geom_angle_atom_site_label_2
_geom_angle_atom_site_label_3
_geom_angle
_geom_angle_site_symmetry_1
_geom_angle_site_symmetry_3
_geom_angle_publ_flag
O1 Fe1 O4 78.22(5) . . ?
O1 Fe1 O6 99.20(6) . . ?
O4 Fe1 O6 96.84(5) . . ?
O1 Fe1 O2 96.38(5) . . ?
O4 Fe1 O2 99.31(6) . . ?
O6 Fe1 O2 159.51(5) . . ?
O1 Fe1 O3 170.19(6) . . ?
O4 Fe1 O3 95.57(5) . . ?
O6 Fe1 O3 89.01(5) . . ?
O2 Fe1 O3 76.98(5) . . ?
O1 Fe1 O5 93.49(5) . . ?
O4 Fe1 O5 168.73(6) . . ?
O6 Fe1 O5 76.77(5) . . ?
O2 Fe1 O5 89.11(6) . . ?
O3 Fe1 O5 93.61(6) . . ?
C3 O1 Fe1 114.22(12) . . ?
C1 O2 Fe1 115.02(12) . . ?
C1 O3 Fe1 114.22(12) 5 . ?
C3 O4 Fe1 113.88(12) 7 . ?
C2 O5 Fe1 114.39(12) . . ?
C2 O6 Fe1 115.29(12) 5_565 . ?
C4 N1 C5 122.49(19) . . ?
C4 N1 H1 116.3(17) . . ?
C5 N1 H1 115.5(17) . . ?
C9 N2 C6 122.38(18) . . ?
C9 N2 C7 109.27(17) . . ?
C6 N2 C7 127.20(17) . . ?
C9 N3 C8 109.8(2) . . ?
C9 N3 H10 122.9(15) . . ?
C8 N3 H10 124.3(16) . . ?
O3 C1 O2 126.23(18) 5 . ?
O3 C1 C1 117.9(2) 5 5 ?
O2 C1 C1 115.8(2) . 5 ?
O5 C2 O6 126.45(18) . 5_565 ?
O5 C2 C2 117.7(2) . 5_565 ?
O6 C2 C2 115.9(2) 5_565 5_565 ?
O4 C3 O1 126.34(19) 7 . ?
O4 C3 C3 117.0(2) 7 7 ?
O1 C3 C3 116.6(2) . 7 ?
O7 C4 N1 126.75(19) . . ?
O7 C4 C9 119.49(18) . . ?
N1 C4 C9 113.74(18) . . ?
N1 C5 C6 111.0(2) . . ?
N1 C5 H2 105.1(13) . . ?
C6 C5 H2 111.8(12) . . ?
N1 C5 H3 110.3(13) . . ?
C6 C5 H3 107.3(12) . . ?
H2 C5 H3 111.5(19) . . ?
N2 C6 C5 108.70(18) . . ?
N2 C6 H4 110.8(14) . . ?
C5 C6 H4 106.0(14) . . ?
N2 C6 H5 108.5(12) . . ?
C5 C6 H5 111.0(12) . . ?
H4 C6 H5 111.8(18) . . ?
N2 C7 C8 102.12(18) . . ?
N2 C7 H6 108.6(16) . . ?
C8 C7 H6 113.6(16) . . ?
N2 C7 H7 108.9(13) . . ?
C8 C7 H7 117.0(13) . . ?
H6 C7 H7 106(2) . . ?
N3 C8 C7 102.7(2) . . ?
N3 C8 H8 107.9(19) . . ?
C7 C8 H8 119(2) . . ?
N3 C8 H9 108(2) . . ?
C7 C8 H9 113(2) . . ?
H8 C8 H9 105(3) . . ?
N3 C9 N2 113.93(19) . . ?
N3 C9 C4 123.29(18) . . ?
N2 C9 C4 122.75(18) . . ?

loop_
_geom_bond_atom_site_label_1
_geom_bond_atom_site_label_2
_geom_bond_distance
_geom_bond_site_symmetry_2
_geom_bond_publ_flag
Fe1 O1 2.1190(13) . ?
Fe1 O4 2.1236(13) . ?
Fe1 O6 2.1398(14) . ?
Fe1 O2 2.1406(14) . ?
Fe1 O3 2.1436(14) . ?
Fe1 O5 2.1513(13) . ?
O1 C3 1.251(2) . ?
O2 C1 1.257(2) . ?
O3 C1 1.244(2) 5 ?
O4 C3 1.250(2) 7 ?
O5 C2 1.241(2) . ?
O6 C2 1.255(2) 5_565 ?
O7 C4 1.226(2) . ?
N1 C4 1.327(3) . ?
N1 C5 1.463(3) . ?
N1 H1 0.81(2) . ?
N2 C9 1.303(2) . ?
N2 C6 1.455(3) . ?
N2 C7 1.478(3) . ?
N3 C9 1.299(3) . ?
N3 C8 1.462(3) . ?
N3 H10 0.83(2) . ?
C1 O3 1.244(2) 5 ?
C1 C1 1.536(4) 5 ?
C2 O6 1.255(2) 5_565 ?
C2 C2 1.540(4) 5_565 ?
C3 O4 1.250(2) 7 ?
C3 C3 1.547(4) 7 ?
C4 C9 1.494(3) . ?
C5 C6 1.510(3) . ?
C5 H2 0.98(2) . ?
C5 H3 1.00(2) . ?
C6 H4 0.97(2) . ?
C6 H5 0.95(2) . ?
C7 C8 1.521(4) . ?
C7 H6 0.90(2) . ?
C7 H7 1.00(2) . ?
C8 H8 0.98(3) . ?
C8 H9 0.88(3) . ?

loop_
_geom_hbond_atom_site_label_D
_geom_hbond_atom_site_label_H
_geom_hbond_atom_site_label_A
_geom_hbond_distance_DH
_geom_hbond_distance_HA
_geom_hbond_distance_DA
_geom_hbond_angle_DHA
_geom_hbond_site_symmetry_A
N1 H1 O2 0.81(2) 2.02(2) 2.819(2) 166(2) 7
N3 H10 O6 0.83(2) 1.93(2) 2.756(2) 172(2) .
C6 H5 O4 0.95(2) 2.51(2) 3.324(3) 143.5(15) 4
C7 H6 O7 0.90(2) 2.46(2) 3.124(4) 131(2) 4_545
